data_1554774
loop_
_publ_author_name
'Walker, Whitney K.'
'Anderson, Diana L.'
'Stokes, Ryjul W.'
'Smith, Stacey J.'
'Michaelis, David J.'

_publ_section_title
;
 Allylic aminations with hindered secondary amine nucleophiles catalyzed
 by heterobimetallic Pd-Ti complexes.
;
_journal_issue 3
_journal_name_full 'Organic letters'
_journal_page_first 752
_journal_page_last 755
_journal_paper_doi 10.1021/acs.orglett.5b00058
_journal_volume 17
_journal_year 2015
_chemical_formula_sum 'C16 H19 Cl3 N P Ti'
_chemical_formula_weight 410.54
_space_group_crystal_system triclinic
_space_group_IT_number 2
_space_group_name_Hall '-P 1'
_space_group_name_H-M_alt 'P -1'
_atom_sites_solution_hydrogens geom
_atom_sites_solution_primary direct
_atom_sites_solution_secondary difmap
_audit_creation_method SHELXL-2014
_cell_angle_alpha 79.2260(12)
_cell_angle_beta 76.0690(13)
_cell_angle_gamma 64.7400(11)
_cell_formula_units_Z 2
_cell_length_a 8.8951(3)
_cell_length_b 9.2936(3)
_cell_length_c 13.0036(4)
_cell_measurement_reflns_used 9468
_cell_measurement_temperature 173(2)
_cell_measurement_theta_max 69.90
_cell_measurement_theta_min 3.52
_cell_volume 939.24(5)
_computing_cell_refinement 'Bruker SAINT'
_computing_data_collection 'Bruker APEX2'
_computing_data_reduction 'Bruker SAINT'
_computing_molecular_graphics 'Bruker SHELXTL'
_computing_publication_material 'Bruker SHELXTL'
_computing_structure_refinement 'SHELXL-2014 (Sheldrick, 2014)'
_computing_structure_solution 'SHELXS-97 (Sheldrick 2008)'
_diffrn_ambient_temperature 173(2)
_diffrn_measured_fraction_theta_full 0.996
_diffrn_measured_fraction_theta_max 0.979
_diffrn_measurement_device_type 'Bruker APEX-II CCD'
_diffrn_measurement_method '\f and \w scans'
_diffrn_radiation_type CuK\a
_diffrn_radiation_wavelength 1.54178
_diffrn_reflns_av_R_equivalents 0.0413
_diffrn_reflns_av_unetI/netI 0.0303
_diffrn_reflns_Laue_measured_fraction_full 0.996
_diffrn_reflns_Laue_measured_fraction_max 0.979
_diffrn_reflns_limit_h_max 10
_diffrn_reflns_limit_h_min -10
_diffrn_reflns_limit_k_max 11
_diffrn_reflns_limit_k_min -11
_diffrn_reflns_limit_l_max 15
_diffrn_reflns_limit_l_min -12
_diffrn_reflns_number 15205
_diffrn_reflns_point_group_measured_fraction_full 0.996
_diffrn_reflns_point_group_measured_fraction_max 0.979
_diffrn_reflns_theta_full 67.500
_diffrn_reflns_theta_max 69.896
_diffrn_reflns_theta_min 3.518
_diffrn_source 'Bruker-Nonius FR591 Cu rotating anode'
_exptl_absorpt_coefficient_mu 8.544
_exptl_absorpt_correction_T_max 0.5855
_exptl_absorpt_correction_T_min 0.4405
_exptl_absorpt_correction_type multi-scan
_exptl_absorpt_process_details 'SADABS (Sheldrick, 2009)'
_exptl_crystal_colour red
_exptl_crystal_density_diffrn 1.452
_exptl_crystal_density_method 'not measured'
_exptl_crystal_description block
_exptl_crystal_F_000 420
_exptl_crystal_size_max 0.060
_exptl_crystal_size_mid 0.050
_exptl_crystal_size_min 0.030
_refine_diff_density_max 0.350
_refine_diff_density_min -0.220
_refine_diff_density_rms 0.056
_refine_ls_extinction_method none
_refine_ls_goodness_of_fit_ref 1.036
_refine_ls_hydrogen_treatment constr
_refine_ls_matrix_type full
_refine_ls_number_parameters 257
_refine_ls_number_reflns 3490
_refine_ls_number_restraints 325
_refine_ls_restrained_S_all 0.999
_refine_ls_R_factor_all 0.0295
_refine_ls_R_factor_gt 0.0280
_refine_ls_shift/su_max 0.001
_refine_ls_shift/su_mean 0.000
_refine_ls_structure_factor_coef Fsqd
_refine_ls_weighting_details 'w=1/[\s^2^(Fo^2^)+(0.0488P)^2^+0.1743P] where P=(Fo^2^+2Fc^2^)/3'
_refine_ls_weighting_scheme calc
_refine_ls_wR_factor_gt 0.0747
_refine_ls_wR_factor_ref 0.0763
_reflns_Friedel_coverage 0.000
_reflns_number_gt 3310
_reflns_number_total 3490
_reflns_threshold_expression 'I > 2\s(I)'
_cod_data_source_file ol5b00058_si_001.cif
_cod_data_source_block 14009
_cod_database_code 1554774
_shelx_space_group_comment
; 
The symmetry employed for this shelxl refinement is uniquely defined 
by the following loop, which should always be used as a source of 
symmetry information in preference to the above space-group names. 
They are only intended as comments. 
;
_shelx_estimated_absorpt_t_min 0.628
_shelx_estimated_absorpt_t_max 0.784
_shelxl_version_number 2014-3

loop_
_space_group_symop_operation_xyz
'x, y, z'
'-x, -y, -z'

loop_
_atom_site_label
_atom_site_type_symbol
_atom_site_fract_x
_atom_site_fract_y
_atom_site_fract_z
_atom_site_U_iso_or_equiv
_atom_site_adp_type
_atom_site_occupancy
_atom_site_site_symmetry_order
_atom_site_calc_flag
_atom_site_refinement_flags_posn
_atom_site_refinement_flags_adp
_atom_site_refinement_flags_occupancy
_atom_site_disorder_assembly
_atom_site_disorder_group
Ti1 Ti 0.94578(3) 0.24424(3) 0.70214(2) 0.02157(10) Uani 1 1 d . . . . .
Cl1 Cl 1.04690(5) 0.19905(5) 0.53321(3) 0.03394(12) Uani 1 1 d . . . . .
Cl2 Cl 0.91216(5) 0.49097(5) 0.72619(4) 0.03444(12) Uani 1 1 d . . . . .
Cl3 Cl 1.14416(6) 0.10103(6) 0.80308(4) 0.04295(13) Uani 1 1 d . . . . .
N1 N 0.79147(17) 0.14075(15) 0.75508(10) 0.0227(3) Uani 1 1 d . . . . .
C1 C 0.7942(2) -0.01861(19) 0.80585(14) 0.0295(4) Uani 1 1 d . . . . .
C2 C 0.9626(3) -0.1481(2) 0.76053(17) 0.0383(4) Uani 1 1 d . . . . .
H2A H 0.9740 -0.1414 0.6831 0.057 Uiso 1 1 calc R U . . .
H2B H 0.9660 -0.2535 0.7921 0.057 Uiso 1 1 calc R U . . .
H2C H 1.0558 -0.1322 0.7774 0.057 Uiso 1 1 calc R U . . .
C3 C 0.6502(3) -0.0472(2) 0.78060(19) 0.0425(5) Uani 1 1 d . . . . .
H3A H 0.5418 0.0385 0.8058 0.064 Uiso 1 1 calc R U . . .
H3B H 0.6515 -0.1503 0.8163 0.064 Uiso 1 1 calc R U . . .
H3C H 0.6651 -0.0480 0.7035 0.064 Uiso 1 1 calc R U . . .
C4 C 0.7763(4) -0.0191(3) 0.92521(16) 0.0497(5) Uani 1 1 d . . . . .
H4A H 0.8651 0.0066 0.9393 0.075 Uiso 1 1 calc R U . . .
H4B H 0.7871 -0.1251 0.9603 0.075 Uiso 1 1 calc R U . . .
H4C H 0.6653 0.0609 0.9529 0.075 Uiso 1 1 calc R U . . .
P1 P 0.64776(5) 0.31269(4) 0.71472(3) 0.02140(11) Uani 1 1 d D U . . .
C11 C 0.4837(9) 0.4250(10) 0.8181(5) 0.0243(15) Uani 0.61(3) 1 d D U P A 1
C12 C 0.4785(12) 0.5708(10) 0.8326(8) 0.0258(13) Uani 0.61(3) 1 d D U P A 1
H12 H 0.5604 0.6082 0.7906 0.031 Uiso 0.61(3) 1 calc R U P A 1
C13 C 0.3531(12) 0.6619(10) 0.9089(8) 0.0331(14) Uani 0.61(3) 1 d D U P A 1
H13 H 0.3477 0.7633 0.9176 0.040 Uiso 0.61(3) 1 calc R U P A 1
C14 C 0.2362(12) 0.6078(12) 0.9722(7) 0.0317(15) Uani 0.61(3) 1 d D U P A 1
H14 H 0.1520 0.6710 1.0249 0.038 Uiso 0.61(3) 1 calc R U P A 1
C15 C 0.2413(11) 0.4612(12) 0.9592(7) 0.0407(17) Uani 0.61(3) 1 d D U P A 1
H15 H 0.1606 0.4236 1.0027 0.049 Uiso 0.61(3) 1 calc R U P A 1
C16 C 0.3655(12) 0.3692(12) 0.8819(9) 0.0367(18) Uani 0.61(3) 1 d D U P A 1
H16 H 0.3697 0.2685 0.8726 0.044 Uiso 0.61(3) 1 calc R U P A 1
C11A C 0.4736(14) 0.4116(15) 0.8179(8) 0.023(2) Uani 0.39(3) 1 d D U P A 2
C12A C 0.470(2) 0.5465(19) 0.8505(13) 0.032(2) Uani 0.39(3) 1 d D U P A 2
H12A H 0.5583 0.5822 0.8195 0.039 Uiso 0.39(3) 1 calc R U P A 2
C13A C 0.338(2) 0.6313(19) 0.9292(13) 0.035(2) Uani 0.39(3) 1 d D U P A 2
H13A H 0.3345 0.7257 0.9500 0.042 Uiso 0.39(3) 1 calc R U P A 2
C14A C 0.2154(18) 0.5751(19) 0.9751(12) 0.030(2) Uani 0.39(3) 1 d D U P A 2
H14A H 0.1273 0.6287 1.0300 0.036 Uiso 0.39(3) 1 calc R U P A 2
C15A C 0.2197(17) 0.4414(17) 0.9418(12) 0.038(2) Uani 0.39(3) 1 d D U P A 2
H15A H 0.1345 0.4030 0.9747 0.046 Uiso 0.39(3) 1 calc R U P A 2
C16A C 0.3448(17) 0.3618(18) 0.8619(12) 0.032(2) Uani 0.39(3) 1 d D U P A 2
H16A H 0.3422 0.2731 0.8372 0.039 Uiso 0.39(3) 1 calc R U P A 2
C21 C 0.5502(2) 0.29687(19) 0.61305(13) 0.0240(3) Uani 1 1 d . . . . .
C22 C 0.3849(2) 0.40006(19) 0.60413(14) 0.0278(3) Uani 1 1 d . . . . .
H22 H 0.3192 0.4760 0.6544 0.033 Uiso 1 1 calc R U . . .
C23 C 0.3162(2) 0.3914(2) 0.52130(15) 0.0320(4) Uani 1 1 d . . . . .
H23 H 0.2033 0.4618 0.5149 0.038 Uiso 1 1 calc R U . . .
C24 C 0.4115(2) 0.2810(2) 0.44819(15) 0.0348(4) Uani 1 1 d . . . . .
H24 H 0.3633 0.2746 0.3923 0.042 Uiso 1 1 calc R U . . .
C25 C 0.5767(2) 0.1796(2) 0.45608(15) 0.0370(4) Uani 1 1 d . . . . .
H25 H 0.6419 0.1043 0.4054 0.044 Uiso 1 1 calc R U . . .
C26 C 0.6469(2) 0.1879(2) 0.53763(14) 0.0316(4) Uani 1 1 d . . . . .
H26 H 0.7609 0.1194 0.5424 0.038 Uiso 1 1 calc R U . . .

loop_
_atom_site_aniso_label
_atom_site_aniso_U_11
_atom_site_aniso_U_22
_atom_site_aniso_U_33
_atom_site_aniso_U_23
_atom_site_aniso_U_13
_atom_site_aniso_U_12
Ti1 0.02211(16) 0.02052(15) 0.02409(16) -0.00586(11) -0.00429(11) -0.00886(11)
Cl1 0.0334(2) 0.0400(2) 0.0297(2) -0.01410(17) 0.00347(16) -0.01632(18)
Cl2 0.0353(2) 0.0270(2) 0.0475(3) -0.01289(17) -0.00425(18) -0.01646(17)
Cl3 0.0434(3) 0.0399(2) 0.0537(3) 0.0040(2) -0.0288(2) -0.0172(2)
N1 0.0261(7) 0.0191(6) 0.0247(7) -0.0046(5) -0.0047(5) -0.0097(5)
C1 0.0397(9) 0.0202(8) 0.0324(9) -0.0022(6) -0.0091(7) -0.0144(7)
C2 0.0434(11) 0.0205(8) 0.0521(11) -0.0071(7) -0.0169(9) -0.0081(8)
C3 0.0442(11) 0.0282(9) 0.0626(13) -0.0014(8) -0.0125(9) -0.0213(8)
C4 0.0865(17) 0.0375(11) 0.0316(10) 0.0023(8) -0.0075(10) -0.0347(11)
P1 0.0218(2) 0.01937(19) 0.0238(2) -0.00627(14) -0.00262(15) -0.00806(15)
C11 0.022(2) 0.027(3) 0.025(2) -0.0046(18) -0.0020(16) -0.0120(18)
C12 0.032(2) 0.021(2) 0.025(3) -0.006(2) 0.0031(18) -0.0134(16)
C13 0.041(2) 0.023(2) 0.031(3) -0.007(2) 0.0027(19) -0.0125(18)
C14 0.034(3) 0.025(3) 0.029(2) -0.008(2) 0.0037(19) -0.0074(19)
C15 0.038(2) 0.040(3) 0.042(3) -0.0145(19) 0.014(2) -0.020(2)
C16 0.036(3) 0.029(2) 0.047(3) -0.016(2) 0.005(2) -0.0173(18)
C11A 0.030(4) 0.012(3) 0.028(4) -0.008(3) -0.005(3) -0.006(3)
C12A 0.038(3) 0.031(4) 0.030(5) -0.004(3) 0.001(3) -0.020(3)
C13A 0.043(4) 0.029(4) 0.035(5) -0.014(4) 0.001(3) -0.015(3)
C14A 0.030(3) 0.025(4) 0.030(3) -0.004(3) 0.001(2) -0.009(3)
C15A 0.036(4) 0.026(3) 0.048(4) -0.010(3) 0.005(3) -0.013(2)
C16A 0.029(3) 0.030(3) 0.041(5) -0.016(3) 0.007(3) -0.017(2)
C21 0.0248(8) 0.0231(7) 0.0261(8) -0.0035(6) -0.0040(6) -0.0113(6)
C22 0.0262(8) 0.0239(8) 0.0326(9) -0.0032(6) -0.0042(6) -0.0098(6)
C23 0.0259(8) 0.0329(9) 0.0379(9) 0.0044(7) -0.0118(7) -0.0126(7)
C24 0.0369(10) 0.0431(10) 0.0320(9) -0.0014(7) -0.0120(7) -0.0212(8)
C25 0.0355(9) 0.0449(10) 0.0339(9) -0.0156(8) -0.0055(7) -0.0147(8)
C26 0.0266(8) 0.0339(9) 0.0340(9) -0.0113(7) -0.0068(7) -0.0080(7)

loop_
_atom_type_symbol
_atom_type_description
_atom_type_scat_dispersion_real
_atom_type_scat_dispersion_imag
_atom_type_scat_source
C C 0.0181 0.0091 'International Tables Vol C Tables 4.2.6.8 and 6.1.1.4'
H H 0.0000 0.0000 'International Tables Vol C Tables 4.2.6.8 and 6.1.1.4'
N N 0.0311 0.0180 'International Tables Vol C Tables 4.2.6.8 and 6.1.1.4'
P P 0.2955 0.4335 'International Tables Vol C Tables 4.2.6.8 and 6.1.1.4'
Cl Cl 0.3639 0.7018 'International Tables Vol C Tables 4.2.6.8 and 6.1.1.4'
Ti Ti 0.2191 1.8069 'International Tables Vol C Tables 4.2.6.8 and 6.1.1.4'

loop_
_geom_angle_atom_site_label_1
_geom_angle_atom_site_label_2
_geom_angle_atom_site_label_3
_geom_angle
N1 Ti1 Cl1 107.09(4)
N1 Ti1 Cl3 99.72(4)
Cl1 Ti1 Cl3 110.85(2)
N1 Ti1 Cl2 128.70(4)
Cl1 Ti1 Cl2 110.27(2)
Cl3 Ti1 Cl2 98.489(19)
N1 Ti1 P1 42.85(4)
Cl1 Ti1 P1 102.191(18)
Cl3 Ti1 P1 136.95(2)
Cl2 Ti1 P1 95.016(17)
C1 N1 P1 136.14(11)
C1 N1 Ti1 139.14(11)
P1 N1 Ti1 84.71(6)
N1 C1 C4 107.41(13)
N1 C1 C2 108.29(14)
C4 C1 C2 111.02(17)
N1 C1 C3 110.56(14)
C4 C1 C3 110.82(18)
C2 C1 C3 108.72(15)
C1 C2 H2A 109.5
C1 C2 H2B 109.5
H2A C2 H2B 109.5
C1 C2 H2C 109.5
H2A C2 H2C 109.5
H2B C2 H2C 109.5
C1 C3 H3A 109.5
C1 C3 H3B 109.5
H3A C3 H3B 109.5
C1 C3 H3C 109.5
H3A C3 H3C 109.5
H3B C3 H3C 109.5
C1 C4 H4A 109.5
C1 C4 H4B 109.5
H4A C4 H4B 109.5
C1 C4 H4C 109.5
H4A C4 H4C 109.5
H4B C4 H4C 109.5
N1 P1 C21 113.59(7)
N1 P1 C11A 115.3(3)
C21 P1 C11A 105.2(4)
N1 P1 C11 116.3(2)
C21 P1 C11 109.0(3)
N1 P1 Ti1 52.44(5)
C21 P1 Ti1 126.07(5)
C11A P1 Ti1 128.3(4)
C11 P1 Ti1 123.9(3)
C12 C11 C16 119.9(6)
C12 C11 P1 117.7(5)
C16 C11 P1 122.5(6)
C11 C12 C13 119.5(6)
C11 C12 H12 120.3
C13 C12 H12 120.3
C14 C13 C12 121.1(6)
C14 C13 H13 119.5
C12 C13 H13 119.5
C13 C14 C15 120.0(6)
C13 C14 H14 120.0
C15 C14 H14 120.0
C14 C15 C16 119.6(6)
C14 C15 H15 120.2
C16 C15 H15 120.2
C15 C16 C11 120.0(6)
C15 C16 H16 120.0
C11 C16 H16 120.0
C16A C11A C12A 119.4(10)
C16A C11A P1 123.4(9)
C12A C11A P1 117.1(9)
C11A C12A C13A 120.6(10)
C11A C12A H12A 119.7
C13A C12A H12A 119.7
C14A C13A C12A 118.7(10)
C14A C13A H13A 120.6
C12A C13A H13A 120.6
C13A C14A C15A 120.0(10)
C13A C14A H14A 120.0
C15A C14A H14A 120.0
C14A C15A C16A 121.4(10)
C14A C15A H15A 119.3
C16A C15A H15A 119.3
C11A C16A C15A 119.6(9)
C11A C16A H16A 120.2
C15A C16A H16A 120.2
C22 C21 C26 119.84(15)
C22 C21 P1 120.79(12)
C26 C21 P1 119.17(12)
C23 C22 C21 119.58(16)
C23 C22 H22 120.2
C21 C22 H22 120.2
C24 C23 C22 120.28(16)
C24 C23 H23 119.9
C22 C23 H23 119.9
C23 C24 C25 120.24(16)
C23 C24 H24 119.9
C25 C24 H24 119.9
C26 C25 C24 120.03(17)
C26 C25 H25 120.0
C24 C25 H25 120.0
C25 C26 C21 120.00(16)
C25 C26 H26 120.0
C21 C26 H26 120.0

loop_
_geom_bond_atom_site_label_1
_geom_bond_atom_site_label_2
_geom_bond_distance
Ti1 N1 1.9254(13)
Ti1 Cl1 2.2095(5)
Ti1 Cl3 2.2508(5)
Ti1 Cl2 2.2545(5)
Ti1 P1 2.4186(5)
N1 C1 1.497(2)
N1 P1 1.6520(13)
C1 C4 1.521(3)
C1 C2 1.530(3)
C1 C3 1.531(2)
C2 H2A 0.9800
C2 H2B 0.9800
C2 H2C 0.9800
C3 H3A 0.9800
C3 H3B 0.9800
C3 H3C 0.9800
C4 H4A 0.9800
C4 H4B 0.9800
C4 H4C 0.9800
P1 C21 1.8048(16)
P1 C11A 1.814(10)
P1 C11 1.818(6)
C11 C12 1.382(7)
C11 C16 1.396(7)
C12 C13 1.386(6)
C12 H12 0.9500
C13 C14 1.375(6)
C13 H13 0.9500
C14 C15 1.384(7)
C14 H14 0.9500
C15 C16 1.394(7)
C15 H15 0.9500
C16 H16 0.9500
C11A C16A 1.375(11)
C11A C12A 1.385(11)
C12A C13A 1.407(11)
C12A H12A 0.9500
C13A C14A 1.373(10)
C13A H13A 0.9500
C14A C15A 1.374(9)
C14A H14A 0.9500
C15A C16A 1.376(10)
C15A H15A 0.9500
C16A H16A 0.9500
C21 C22 1.390(2)
C21 C26 1.396(2)
C22 C23 1.389(3)
C22 H22 0.9500
C23 C24 1.382(3)
C23 H23 0.9500
C24 C25 1.383(3)
C24 H24 0.9500
C25 C26 1.382(3)
C25 H25 0.9500
C26 H26 0.9500
